data_7720518
loop_
_publ_author_name
'Levina, Anastasia A.'
'Shmelev, Maxim A.'
'Lalov, Andrey V.'
'Chistyakov, Aleksandr S.'
'Voronina, Julia K.'
'Varaksina, Evgeniya A.'
'Taydakov, Ilya V.'
'Sidorov, Alexey A.'
'Eremenko, Igor L.'

_publ_section_title
;
 Effect of combining 1-naphthoate and pentafluorobenzoate anions in
 Eu(III) compounds on their structure and photoluminescent properties.
;
_journal_issue 3
_journal_name_full 'Dalton transactions (Cambridge, England : 2003)'
_journal_page_first 1417
_journal_page_last 1435
_journal_paper_doi 10.1039/d5dt02665b
_journal_volume 55
_journal_year 2026
_chemical_formula_moiety 'C74 H37 Eu2 F15 N4 O12, 2(C2 H3 N)'
_chemical_formula_sum 'C77.8 H43 Eu2 F15 N6 O12'
_chemical_formula_weight 1842.70
_space_group_crystal_system triclinic
_space_group_IT_number 2
_space_group_name_Hall '-P 1'
_space_group_name_H-M_alt 'P -1'
_atom_sites_solution_hydrogens geom
_audit_creation_date 2025-09-25
_audit_creation_method
;
Olex2 1.5
(compiled 2025.07.13 svn.rb7424aed for OlexSys, GUI svn.r7314)
;
_audit_update_record
;
2025-09-25 deposited with the CCDC.	2025-12-16 downloaded from the CCDC.
;
_cell_angle_alpha 98.464(5)
_cell_angle_beta 109.966(2)
_cell_angle_gamma 108.891(4)
_cell_formula_units_Z 1
_cell_length_a 12.7439(9)
_cell_length_b 13.5698(18)
_cell_length_c 14.4841(14)
_cell_measurement_reflns_used 2198
_cell_measurement_temperature 150
_cell_measurement_theta_max 31.21
_cell_measurement_theta_min 2.90
_cell_volume 2131.8(4)
_computing_cell_refinement 'SAINT V8.38A (?, 2016)'
_computing_data_reduction 'SAINT V8.38A (?, 2016)'
_computing_molecular_graphics 'Olex2 1.5 (Dolomanov et al., 2009)'
_computing_publication_material 'Olex2 1.5 (Dolomanov et al., 2009)'
_computing_structure_refinement 'XL  (Sheldrick, 2008)'
_diffrn_ambient_temperature 150
_diffrn_measured_fraction_theta_full 0.990
_diffrn_measured_fraction_theta_max 0.990
_diffrn_measurement_device_type 'Bruker APEX-II CCD'
_diffrn_measurement_method '\f and \w scans'
_diffrn_radiation_type MoK\a
_diffrn_radiation_wavelength 0.71073
_diffrn_reflns_av_R_equivalents 0.0485
_diffrn_reflns_av_unetI/netI 0.0753
_diffrn_reflns_Laue_measured_fraction_full 0.990
_diffrn_reflns_Laue_measured_fraction_max 0.990
_diffrn_reflns_limit_h_max 15
_diffrn_reflns_limit_h_min -15
_diffrn_reflns_limit_k_max 16
_diffrn_reflns_limit_k_min -16
_diffrn_reflns_limit_l_max 17
_diffrn_reflns_limit_l_min -17
_diffrn_reflns_number 19095
_diffrn_reflns_point_group_measured_fraction_full 0.990
_diffrn_reflns_point_group_measured_fraction_max 0.990
_diffrn_reflns_theta_full 25.242
_diffrn_reflns_theta_max 26.000
_diffrn_reflns_theta_min 1.865
_exptl_absorpt_coefficient_mu 1.548
_exptl_absorpt_correction_T_max 0.7462
_exptl_absorpt_correction_T_min 0.4788
_exptl_absorpt_correction_type multi-scan
_exptl_absorpt_process_details
'SADABS-2016/2 (Bruker,2016/2) was used for absorption correction. wR2(int) was 0.1421 before and 0.0603 after correction. The Ratio of minimum to maximum transmission is 0.6417. The \l/2 correction factor is Not present.'
_exptl_crystal_colour colourless
_exptl_crystal_colour_primary colourless
_exptl_crystal_density_diffrn 1.435
_exptl_crystal_description block
_exptl_crystal_F_000 909
_exptl_crystal_size_max 0.1
_exptl_crystal_size_mid 0.1
_exptl_crystal_size_min 0.1
_refine_diff_density_max 1.439
_refine_diff_density_min -1.143
_refine_diff_density_rms 0.139
_refine_ls_extinction_method none
_refine_ls_goodness_of_fit_ref 1.042
_refine_ls_hydrogen_treatment constr
_refine_ls_matrix_type full
_refine_ls_number_parameters 491
_refine_ls_number_reflns 8300
_refine_ls_number_restraints 0
_refine_ls_restrained_S_all 1.042
_refine_ls_R_factor_all 0.0712
_refine_ls_R_factor_gt 0.0527
_refine_ls_shift/su_max 0.000
_refine_ls_shift/su_mean 0.000
_refine_ls_structure_factor_coef Fsqd
_refine_ls_weighting_details 'w=1/[\s^2^(Fo^2^)+(0.0336P)^2^+11.1793P] where P=(Fo^2^+2Fc^2^)/3'
_refine_ls_weighting_scheme calc
_refine_ls_wR_factor_gt 0.1135
_refine_ls_wR_factor_ref 0.1286
_reflns_Friedel_coverage 0.000
_reflns_number_gt 6714
_reflns_number_total 8300
_reflns_threshold_expression 'I > 2\s(I)'
_cod_data_source_file d5dt02665b2.cif
_cod_data_source_block 01_a
_cod_original_formula_sum 'C77.80 H43 Eu2 F15 N6 O12'
_cod_database_code 7720518
_shelx_shelxl_version_number 2014/7
_shelx_space_group_comment
;
The symmetry employed for this shelxl refinement is uniquely defined
by the following loop, which should always be used as a source of
symmetry information in preference to the above space-group names.
They are only intended as comments.
;
_shelx_estimated_absorpt_t_max 0.861
_shelx_estimated_absorpt_t_min 0.861
_olex2_refinement_description
;
1. Fixed Uiso
 At 1.2 times of:
  All C(H) groups
 At 1.5 times of:
  All C(H,H,H) groups
2. Uiso/Uaniso restraints and constraints
Uanis(C10) = Uanis(C12A)
Uanis(C15) = Uanis(C13A)
Uanis(C11A) = Uanis(C9)
Uanis(C14A) = Uanis(C16)
Uanis(F10) = Uanis(F18)
Uanis(F17) = Uanis(F15)
3. Others
 Fixed Sof: F10(0.5) F15(0.5) F18(0.5) F16(0.5) F17(0.5) C14A(0.5) H14A(0.5)
 C13A(0.5) H13A(0.5) C12A(0.5) H12A(0.5) C11A(0.5) H11A(0.5) H16(0.5) H17(0.5)
 H18(0.5)
4.a Aromatic/amide H refined with riding coordinates:
 C33(H33), C22(H22), C36(H36), C39(H39), C38(H38), C32(H32), C30(H30),
 C29(H29), C25(H25), C27(H27), C37(H37), C31(H31), C28(H28), C24(H24), C23(H23),
  C14A(H14A), C13A(H13A), C12A(H12A), C11A(H11A), C16(H16), C17(H17), C18(H18)
4.b Naphthalene refined as free rotating group:
 C14A(C13A,C12A,C11A,C10,C15,C16,C17,C18,C9)
4.c Idealised Me refined as rotating group:
 C3S(H3SA,H3SB,H3SC)
;
_olex2_submission_special_instructions 'No special instructions were received'

loop_
_space_group_symop_operation_xyz
'x, y, z'
'-x, -y, -z'

loop_
_atom_site_label
_atom_site_type_symbol
_atom_site_fract_x
_atom_site_fract_y
_atom_site_fract_z
_atom_site_U_iso_or_equiv
_atom_site_adp_type
_atom_site_occupancy
_atom_site_site_symmetry_order
_atom_site_calc_flag
_atom_site_refinement_flags_posn
_atom_site_refinement_flags_adp
_atom_site_refinement_flags_occupancy
_atom_site_disorder_assembly
_atom_site_disorder_group
Eu1 Eu 0.65091(3) 0.50731(3) 0.48000(2) 0.02656(10) Uani 1 1 d . . . . .
O2 O 0.5648(3) 0.5655(3) 0.6064(3) 0.0309(9) Uani 1 1 d . . . . .
F7 F 0.6323(5) 0.5072(3) 0.8229(3) 0.0612(13) Uani 1 1 d . . . A 1
O4 O 0.3945(4) 0.3388(3) 0.5469(3) 0.0335(10) Uani 1 1 d . . . . .
O3 O 0.5762(4) 0.3599(4) 0.5441(3) 0.0353(10) Uani 1 1 d . . . . .
O6 O 0.6358(5) 0.5025(4) 0.3060(3) 0.0464(12) Uani 1 1 d . . . . .
O1 O 0.7640(4) 0.6216(4) 0.6680(3) 0.0392(11) Uani 1 1 d . . . . .
F3 F 0.7185(5) 0.8402(3) 0.7428(3) 0.0606(12) Uani 1 1 d . . . B 1
C1 C 0.6698(5) 0.6165(4) 0.6785(4) 0.0246(12) Uani 1 1 d . . . . .
N2 N 0.8381(5) 0.4645(5) 0.5613(4) 0.0372(13) Uani 1 1 d . . . . .
F4 F 0.7215(5) 0.9369(4) 0.9217(4) 0.0673(13) Uani 1 1 d . . . C 1
F5 F 0.6776(5) 0.8172(4) 1.0499(3) 0.0723(15) Uani 1 1 d . . . D 1
F6 F 0.6261(6) 0.6021(5) 0.9984(4) 0.0889(19) Uani 1 1 d . . . E 1
O5 O 0.6270(5) 0.3556(4) 0.3515(4) 0.0469(12) Uani 1 1 d . . . . .
C2 C 0.6772(5) 0.6724(5) 0.7799(4) 0.0280(13) Uani 1 1 d . . . . .
C19 C 0.6332(5) 0.4109(6) 0.2887(5) 0.0305(14) Uani 1 1 d . . . . .
C34 C 0.9636(6) 0.6457(6) 0.5753(5) 0.0438(17) Uani 1 1 d . . . . .
C8 C 0.4785(6) 0.3076(5) 0.5507(5) 0.0322(14) Uani 1 1 d . . . . .
N1 N 0.8602(5) 0.6492(5) 0.5109(4) 0.0385(13) Uani 1 1 d . . . . .
C20 C 0.6391(6) 0.3619(6) 0.1898(5) 0.0372(15) Uani 1 1 d . . . . .
C3 C 0.6992(6) 0.7806(6) 0.8071(5) 0.0361(15) Uani 1 1 d . . . . .
C35 C 0.9523(6) 0.5422(6) 0.5980(5) 0.0428(17) Uani 1 1 d . . . . .
C33 C 1.0754(7) 0.7356(8) 0.6126(7) 0.067(2) Uani 1 1 d . . . . .
H33 H 1.1461 0.7317 0.6562 0.080 Uiso 1 1 calc R U . . .
C22 C 0.6049(6) 0.1732(6) 0.2122(5) 0.0434(17) Uani 1 1 d . . . . .
H22 H 0.5830 0.1871 0.2663 0.052 Uiso 1 1 calc R U . . .
C36 C 1.0527(7) 0.5220(7) 0.6519(6) 0.060(2) Uani 1 1 d . . . . .
H36 H 1.1308 0.5755 0.6746 0.072 Uiso 1 1 calc R U . . .
C1S C 0.3133(9) 0.1838(8) 0.7335(7) 0.062(2) Uani 1 1 d . . . . .
C26 C 0.6623(7) 0.2242(6) 0.0758(5) 0.0451(18) Uani 1 1 d . . . . .
C39 C 0.8256(7) 0.3688(7) 0.5786(6) 0.054(2) Uani 1 1 d . . . . .
H39 H 0.7473 0.3146 0.5522 0.065 Uiso 1 1 calc R U . . .
C21 C 0.6352(6) 0.2559(6) 0.1606(5) 0.0389(16) Uani 1 1 d . . . . .
C38 C 0.9222(7) 0.3445(7) 0.6334(7) 0.063(2) Uani 1 1 d . . . . .
H38 H 0.9089 0.2763 0.6439 0.076 Uiso 1 1 calc R U . . .
C3S C 0.4031(11) 0.2903(7) 0.7853(7) 0.085(3) Uani 1 1 d . . . . .
H3SA H 0.4451 0.3144 0.7437 0.128 Uiso 1 1 calc R U . . .
H3SB H 0.4603 0.2909 0.8493 0.128 Uiso 1 1 calc R U . . .
H3SC H 0.3651 0.3382 0.7983 0.128 Uiso 1 1 calc R U . . .
C6 C 0.6537(8) 0.6620(7) 0.9363(5) 0.051(2) Uani 1 1 d . . . . .
C5 C 0.6790(7) 0.7710(7) 0.9617(5) 0.0473(19) Uani 1 1 d . . . . .
C32 C 1.0814(8) 0.8289(8) 0.5854(8) 0.079(3) Uani 1 1 d . . . . .
H32 H 1.1549 0.8896 0.6124 0.095 Uiso 1 1 calc R U . . .
C7 C 0.6562(7) 0.6154(6) 0.8467(5) 0.0402(16) Uani 1 1 d . . . . .
C30 C 0.8686(7) 0.7394(7) 0.4832(6) 0.055(2) Uani 1 1 d . . . . .
H30 H 0.7977 0.7415 0.4379 0.066 Uiso 1 1 calc R U . . .
C29 C 0.6618(7) 0.4293(7) 0.1314(5) 0.0495(19) Uani 1 1 d . . . . .
H29 H 0.6599 0.4973 0.1485 0.059 Uiso 1 1 calc R U . . .
C25 C 0.6645(8) 0.1227(7) 0.0501(7) 0.067(3) Uani 1 1 d . . . . .
H25 H 0.6825 0.1040 -0.0054 0.081 Uiso 1 1 calc R U . . .
C27 C 0.6873(9) 0.2995(8) 0.0195(6) 0.069(3) Uani 1 1 d . . . . .
H27 H 0.7036 0.2792 -0.0366 0.083 Uiso 1 1 calc R U . . .
C4 C 0.7000(6) 0.8300(5) 0.8976(5) 0.0420(16) Uani 1 1 d . . . . .
C37 C 1.0374(8) 0.4241(8) 0.6716(7) 0.072(3) Uani 1 1 d . . . . .
H37 H 1.1044 0.4117 0.7104 0.086 Uiso 1 1 calc R U . . .
C31 C 0.9772(8) 0.8315(7) 0.5177(8) 0.070(3) Uani 1 1 d . . . . .
H31 H 0.9788 0.8926 0.4954 0.084 Uiso 1 1 calc R U . . .
C28 C 0.6882(9) 0.4018(8) 0.0458(6) 0.064(2) Uani 1 1 d . . . . .
H28 H 0.7054 0.4508 0.0090 0.076 Uiso 1 1 calc R U . . .
C24 C 0.6420(8) 0.0509(7) 0.1016(7) 0.068(2) Uani 1 1 d . . . . .
H24 H 0.6482 -0.0152 0.0849 0.081 Uiso 1 1 calc R U . . .
C23 C 0.6089(7) 0.0765(6) 0.1807(6) 0.054(2) Uani 1 1 d . . . . .
H23 H 0.5885 0.0243 0.2137 0.064 Uiso 1 1 calc R U . . .
N1S N 0.2459(10) 0.1008(8) 0.6910(7) 0.106(3) Uani 1 1 d . . . . .
F10 F 0.6478(8) 0.2503(8) 0.6999(8) 0.0614(18) Uani 0.5 1 d . . P F 1
F15 F 0.6007(12) 0.0412(9) 0.7058(9) 0.085(2) Uani 0.5 1 d . . P G 1
F18 F 0.2535(8) 0.1198(8) 0.4243(7) 0.0614(18) Uani 0.5 1 d . . P H 1
F16 F 0.3871(12) -0.1226(7) 0.5743(9) 0.084(4) Uani 0.5 1 d . . P I 1
F17 F 0.2147(11) -0.0813(8) 0.4339(9) 0.085(2) Uani 0.5 1 d . . P J 1
C14A C 0.6138(6) 0.0465(6) 0.7118(5) 0.076(3) Uani 0.5 1 d G . P F 2
H14A H 0.5993 -0.0242 0.7156 0.092 Uiso 0.5 1 calc R U P F 2
C13A C 0.7245(6) 0.1314(8) 0.7776(5) 0.069(2) Uani 0.5 1 d G . P F 2
H13A H 0.7841 0.1175 0.8255 0.083 Uiso 0.5 1 calc R U P F 2
C12A C 0.7462(5) 0.2370(7) 0.7719(5) 0.059(2) Uani 0.5 1 d G . P F 2
H12A H 0.8203 0.2938 0.8160 0.071 Uiso 0.5 1 calc R U P F 2
C11A C 0.6571(4) 0.2578(5) 0.7003(4) 0.0459(17) Uani 0.5 1 d G . P F 2
H11A H 0.6716 0.3284 0.6965 0.055 Uiso 0.5 1 calc R U P F 2
C10 C 0.5464(4) 0.1729(3) 0.6345(3) 0.059(2) Uani 1 1 d G . . . .
C15 C 0.5247(5) 0.0673(4) 0.6402(4) 0.069(2) Uani 1 1 d G . . . .
C16 C 0.4140(6) -0.0176(3) 0.5744(4) 0.076(3) Uani 1 1 d G . . . .
H16 H 0.3995 -0.0883 0.5782 0.092 Uiso 0.5 1 calc R U P I 2
C17 C 0.3249(4) 0.0032(3) 0.5028(4) 0.070(3) Uani 1 1 d G . . . .
H17 H 0.2509 -0.0536 0.4588 0.084 Uiso 0.5 1 calc R U P J 2
C18 C 0.3466(4) 0.1088(4) 0.4971(3) 0.0487(19) Uani 1 1 d G . . . .
H18 H 0.2870 0.1227 0.4492 0.058 Uiso 0.5 1 calc R U P H 2
C9 C 0.4573(4) 0.1937(3) 0.5629(4) 0.0459(17) Uani 1 1 d G . . . .

loop_
_atom_site_aniso_label
_atom_site_aniso_U_11
_atom_site_aniso_U_22
_atom_site_aniso_U_33
_atom_site_aniso_U_23
_atom_site_aniso_U_13
_atom_site_aniso_U_12
Eu1 0.02005(16) 0.03310(18) 0.02407(16) 0.00388(12) 0.01096(11) 0.00774(12)
O2 0.019(2) 0.041(3) 0.022(2) 0.0012(18) 0.0056(16) 0.0059(18)
F7 0.113(4) 0.044(3) 0.056(3) 0.025(2) 0.056(3) 0.040(3)
O4 0.028(2) 0.035(2) 0.040(2) 0.014(2) 0.0157(19) 0.0135(19)
O3 0.028(2) 0.041(3) 0.042(3) 0.016(2) 0.016(2) 0.017(2)
O6 0.064(3) 0.051(3) 0.034(3) 0.012(2) 0.027(2) 0.029(3)
O1 0.015(2) 0.063(3) 0.030(2) 0.000(2) 0.0075(17) 0.012(2)
F3 0.103(4) 0.040(2) 0.059(3) 0.019(2) 0.053(3) 0.029(2)
C1 0.031(3) 0.021(3) 0.021(3) 0.004(2) 0.011(2) 0.008(2)
N2 0.027(3) 0.046(3) 0.042(3) 0.010(3) 0.020(2) 0.015(2)
F4 0.093(4) 0.040(3) 0.067(3) -0.003(2) 0.047(3) 0.019(2)
F5 0.118(4) 0.087(4) 0.035(2) 0.013(2) 0.042(3) 0.061(3)
F6 0.174(6) 0.092(4) 0.064(3) 0.051(3) 0.083(4) 0.084(4)
O5 0.063(3) 0.037(3) 0.039(3) 0.001(2) 0.020(2) 0.025(2)
C2 0.024(3) 0.032(3) 0.022(3) 0.003(3) 0.006(2) 0.009(2)
C19 0.024(3) 0.050(4) 0.028(3) 0.013(3) 0.015(3) 0.021(3)
C34 0.022(4) 0.059(5) 0.046(4) 0.014(4) 0.019(3) 0.006(3)
C8 0.027(3) 0.034(4) 0.031(3) 0.009(3) 0.010(3) 0.009(3)
N1 0.023(3) 0.052(4) 0.047(3) 0.020(3) 0.023(2) 0.012(2)
C20 0.034(4) 0.049(4) 0.033(3) 0.009(3) 0.013(3) 0.024(3)
C3 0.033(4) 0.045(4) 0.029(3) 0.008(3) 0.015(3) 0.014(3)
C35 0.022(4) 0.060(5) 0.043(4) 0.004(3) 0.013(3) 0.018(3)
C33 0.024(4) 0.077(6) 0.075(6) 0.015(5) 0.010(4) 0.005(4)
C22 0.032(4) 0.044(4) 0.042(4) 0.000(3) 0.009(3) 0.012(3)
C36 0.032(4) 0.073(6) 0.066(5) 0.016(5) 0.009(4) 0.025(4)
C1S 0.085(7) 0.060(6) 0.057(5) 0.028(5) 0.045(5) 0.027(5)
C26 0.049(4) 0.058(5) 0.032(4) 0.006(3) 0.017(3) 0.029(4)
C39 0.042(5) 0.049(5) 0.076(6) 0.012(4) 0.027(4) 0.024(4)
C21 0.027(4) 0.043(4) 0.040(4) 0.001(3) 0.007(3) 0.018(3)
C38 0.045(5) 0.061(5) 0.093(7) 0.023(5) 0.025(5) 0.035(4)
C3S 0.155(10) 0.057(6) 0.050(5) 0.027(5) 0.049(6) 0.039(6)
C6 0.082(6) 0.060(5) 0.033(4) 0.021(4) 0.031(4) 0.045(5)
C5 0.055(5) 0.062(5) 0.024(3) 0.000(3) 0.018(3) 0.026(4)
C32 0.043(5) 0.063(6) 0.115(8) 0.026(6) 0.034(5) -0.001(4)
C7 0.052(4) 0.047(4) 0.032(3) 0.015(3) 0.022(3) 0.028(3)
C30 0.033(4) 0.065(5) 0.072(5) 0.028(4) 0.028(4) 0.016(4)
C29 0.066(5) 0.063(5) 0.033(4) 0.023(4) 0.021(4) 0.038(4)
C25 0.081(6) 0.063(6) 0.057(5) -0.008(5) 0.023(5) 0.044(5)
C27 0.088(7) 0.106(8) 0.041(4) 0.021(5) 0.033(5) 0.064(6)
C4 0.046(4) 0.031(4) 0.041(4) -0.002(3) 0.017(3) 0.013(3)
C37 0.049(6) 0.091(7) 0.074(6) 0.017(5) 0.012(4) 0.044(5)
C31 0.056(6) 0.058(6) 0.110(8) 0.038(5) 0.052(6) 0.015(4)
C28 0.096(7) 0.085(7) 0.046(5) 0.035(5) 0.040(5) 0.061(6)
C24 0.076(7) 0.048(5) 0.072(6) 0.000(5) 0.032(5) 0.022(5)
C23 0.057(5) 0.034(4) 0.062(5) 0.002(4) 0.025(4) 0.013(4)
N1S 0.137(9) 0.069(6) 0.084(7) 0.031(5) 0.045(6) 0.005(6)
F10 0.049(4) 0.072(5) 0.066(4) 0.038(4) 0.023(3) 0.022(3)
F15 0.119(7) 0.058(5) 0.101(6) 0.039(5) 0.071(6) 0.028(5)
F18 0.049(4) 0.072(5) 0.066(4) 0.038(4) 0.023(3) 0.022(3)
F16 0.158(11) 0.040(5) 0.110(8) 0.038(6) 0.102(8) 0.051(6)
F17 0.119(7) 0.058(5) 0.101(6) 0.039(5) 0.071(6) 0.028(5)
C14A 0.114(8) 0.078(7) 0.108(8) 0.055(6) 0.090(7) 0.066(6)
C13A 0.111(7) 0.084(6) 0.079(6) 0.055(5) 0.073(6) 0.070(6)
C12A 0.069(5) 0.058(5) 0.082(5) 0.033(4) 0.052(5) 0.036(4)
C11A 0.057(5) 0.052(4) 0.069(5) 0.041(4) 0.050(4) 0.035(4)
C10 0.069(5) 0.058(5) 0.082(5) 0.033(4) 0.052(5) 0.036(4)
C15 0.111(7) 0.084(6) 0.079(6) 0.055(5) 0.073(6) 0.070(6)
C16 0.114(8) 0.078(7) 0.108(8) 0.055(6) 0.090(7) 0.066(6)
C17 0.092(7) 0.044(5) 0.074(6) 0.010(5) 0.058(6) 0.007(5)
C18 0.063(5) 0.033(4) 0.062(5) 0.019(4) 0.044(4) 0.012(4)
C9 0.057(5) 0.052(4) 0.069(5) 0.041(4) 0.050(4) 0.035(4)

loop_
_atom_type_symbol
_atom_type_description
_atom_type_scat_dispersion_real
_atom_type_scat_dispersion_imag
_atom_type_scat_source
C C 0.0033 0.0016 'International Tables Vol C Tables 4.2.6.8 and 6.1.1.4'
H H 0.0000 0.0000 'International Tables Vol C Tables 4.2.6.8 and 6.1.1.4'
Eu Eu -0.1578 3.6682 'International Tables Vol C Tables 4.2.6.8 and 6.1.1.4'
F F 0.0171 0.0103 'International Tables Vol C Tables 4.2.6.8 and 6.1.1.4'
N N 0.0061 0.0033 'International Tables Vol C Tables 4.2.6.8 and 6.1.1.4'
O O 0.0106 0.0060 'International Tables Vol C Tables 4.2.6.8 and 6.1.1.4'

loop_
_geom_angle_atom_site_label_1
_geom_angle_atom_site_label_2
_geom_angle_atom_site_label_3
_geom_angle
_geom_angle_site_symmetry_1
_geom_angle_site_symmetry_3
_geom_angle_publ_flag
O2 Eu1 O2 71.38(14) 2_666 . ?
O2 Eu1 O4 75.66(14) 2_666 2_666 ?
O2 Eu1 O3 73.81(14) 2_666 . ?
O2 Eu1 O6 82.08(15) 2_666 . ?
O2 Eu1 O1 121.93(13) 2_666 . ?
O2 Eu1 N2 145.54(17) 2_666 . ?
O2 Eu1 O5 82.57(15) 2_666 . ?
O2 Eu1 N1 149.24(16) 2_666 . ?
O4 Eu1 O2 69.59(14) 2_666 . ?
O4 Eu1 O6 76.93(15) 2_666 . ?
O4 Eu1 O1 83.97(15) 2_666 . ?
O4 Eu1 N2 138.80(16) 2_666 . ?
O4 Eu1 O5 127.55(15) 2_666 . ?
O4 Eu1 N1 78.02(16) 2_666 . ?
O3 Eu1 O2 70.35(14) . . ?
O3 Eu1 O4 135.45(14) . 2_666 ?
O3 Eu1 O6 128.83(16) . . ?
O3 Eu1 O1 85.44(15) . . ?
O3 Eu1 N2 76.75(16) . . ?
O3 Eu1 O5 79.29(16) . . ?
O3 Eu1 N1 136.94(16) . . ?
O6 Eu1 O2 141.25(15) . . ?
O6 Eu1 O1 144.44(16) . . ?
O6 Eu1 N2 103.33(17) . . ?
O6 Eu1 N1 76.70(17) . . ?
O1 Eu1 O2 50.55(12) . . ?
O1 Eu1 N2 72.41(15) . . ?
O1 Eu1 N1 70.11(16) . . ?
N2 Eu1 O2 114.60(15) . . ?
N2 Eu1 N1 62.50(18) . . ?
O5 Eu1 O2 144.26(15) . . ?
O5 Eu1 O6 52.92(16) . . ?
O5 Eu1 O1 146.08(16) . . ?
O5 Eu1 N2 74.67(17) . . ?
O5 Eu1 N1 101.46(18) . . ?
N1 Eu1 O2 113.49(15) . . ?
Eu1 O2 Eu1 108.61(14) 2_666 . ?
C1 O2 Eu1 158.9(4) . 2_666 ?
C1 O2 Eu1 92.5(3) . . ?
C8 O4 Eu1 137.3(4) . 2_666 ?
C8 O3 Eu1 137.6(4) . . ?
C19 O6 Eu1 92.5(4) . . ?
C1 O1 Eu1 94.5(3) . . ?
O2 C1 C2 117.0(5) . . ?
O1 C1 O2 122.5(5) . . ?
O1 C1 C2 120.5(5) . . ?
C35 N2 Eu1 121.0(5) . . ?
C39 N2 Eu1 120.9(4) . . ?
C39 N2 C35 117.8(6) . . ?
C19 O5 Eu1 92.6(4) . . ?
C3 C2 C1 121.9(5) . . ?
C7 C2 C1 121.0(6) . . ?
C7 C2 C3 117.1(6) . . ?
O6 C19 O5 121.6(6) . . ?
O6 C19 C20 119.3(6) . . ?
O5 C19 C20 119.1(6) . . ?
N1 C34 C35 116.3(6) . . ?
N1 C34 C33 120.6(7) . . ?
C33 C34 C35 123.0(7) . . ?
O4 C8 O3 126.8(6) . . ?
O4 C8 C9 115.7(5) . . ?
O3 C8 C9 117.5(5) . . ?
C34 N1 Eu1 120.2(4) . . ?
C30 N1 Eu1 120.3(4) . . ?
C30 N1 C34 117.8(6) . . ?
C21 C20 C19 124.6(6) . . ?
C29 C20 C19 116.8(6) . . ?
C29 C20 C21 118.3(6) . . ?
F3 C3 C2 119.4(5) . . ?
F3 C3 C4 119.0(6) . . ?
C2 C3 C4 121.6(6) . . ?
N2 C35 C34 116.6(6) . . ?
N2 C35 C36 120.7(7) . . ?
C36 C35 C34 122.6(7) . . ?
C34 C33 H33 119.7 . . ?
C32 C33 C34 120.5(8) . . ?
C32 C33 H33 119.7 . . ?
C21 C22 H22 120.4 . . ?
C23 C22 H22 120.4 . . ?
C23 C22 C21 119.2(7) . . ?
C35 C36 H36 119.8 . . ?
C37 C36 C35 120.5(8) . . ?
C37 C36 H36 119.8 . . ?
N1S C1S C3S 177.3(11) . . ?
C25 C26 C21 120.4(8) . . ?
C25 C26 C27 121.3(7) . . ?
C27 C26 C21 118.3(7) . . ?
N2 C39 H39 117.9 . . ?
N2 C39 C38 124.1(7) . . ?
C38 C39 H39 117.9 . . ?
C20 C21 C22 124.2(6) . . ?
C20 C21 C26 120.2(7) . . ?
C26 C21 C22 115.7(6) . . ?
C39 C38 H38 121.1 . . ?
C37 C38 C39 117.8(8) . . ?
C37 C38 H38 121.1 . . ?
C1S C3S H3SA 109.5 . . ?
C1S C3S H3SB 109.5 . . ?
C1S C3S H3SC 109.5 . . ?
H3SA C3S H3SB 109.5 . . ?
H3SA C3S H3SC 109.5 . . ?
H3SB C3S H3SC 109.5 . . ?
F6 C6 C5 120.3(6) . . ?
F6 C6 C7 121.2(7) . . ?
C5 C6 C7 118.4(7) . . ?
F5 C5 C6 118.7(7) . . ?
F5 C5 C4 120.6(7) . . ?
C4 C5 C6 120.6(6) . . ?
C33 C32 H32 120.5 . . ?
C33 C32 C31 118.9(8) . . ?
C31 C32 H32 120.5 . . ?
F7 C7 C2 119.5(6) . . ?
F7 C7 C6 117.9(6) . . ?
C2 C7 C6 122.6(7) . . ?
N1 C30 H30 117.9 . . ?
N1 C30 C31 124.2(8) . . ?
C31 C30 H30 117.9 . . ?
C20 C29 H29 118.1 . . ?
C20 C29 C28 123.9(7) . . ?
C28 C29 H29 118.1 . . ?
C26 C25 H25 118.7 . . ?
C24 C25 C26 122.5(8) . . ?
C24 C25 H25 118.7 . . ?
C26 C27 H27 119.1 . . ?
C28 C27 C26 121.9(7) . . ?
C28 C27 H27 119.1 . . ?
F4 C4 C3 120.0(6) . . ?
C5 C4 F4 120.4(6) . . ?
C5 C4 C3 119.6(6) . . ?
C36 C37 C38 119.0(8) . . ?
C36 C37 H37 120.5 . . ?
C38 C37 H37 120.5 . . ?
C32 C31 C30 117.8(8) . . ?
C32 C31 H31 121.1 . . ?
C30 C31 H31 121.1 . . ?
C29 C28 H28 121.3 . . ?
C27 C28 C29 117.4(8) . . ?
C27 C28 H28 121.3 . . ?
C25 C24 H24 120.6 . . ?
C25 C24 C23 118.7(8) . . ?
C23 C24 H24 120.6 . . ?
C22 C23 C24 123.4(8) . . ?
C22 C23 H23 118.3 . . ?
C24 C23 H23 118.3 . . ?
C13A C14A H14A 120.0 . . ?
C13A C14A C15 120.0 . . ?
C15 C14A H14A 120.0 . . ?
C14A C13A H13A 120.0 . . ?
C14A C13A C12A 120.0 . . ?
C12A C13A H13A 120.0 . . ?
C13A C12A H12A 120.0 . . ?
C11A C12A C13A 120.0 . . ?
C11A C12A H12A 120.0 . . ?
C12A C11A H11A 120.0 . . ?
C12A C11A C10 120.0 . . ?
C10 C11A H11A 120.0 . . ?
F10 C10 C15 118.3(6) . . ?
F10 C10 C9 121.6(6) . . ?
C11A C10 C15 120.0 . . ?
C11A C10 C9 120.0 . . ?
C15 C10 C9 120.0 . . ?
F15 C15 C10 124.1(7) . . ?
F15 C15 C16 115.9(7) . . ?
C10 C15 C14A 120.0 . . ?
C16 C15 C14A 120.0 . . ?
C16 C15 C10 120.0 . . ?
F16 C16 C15 123.4(7) . . ?
F16 C16 C17 116.6(7) . . ?
C15 C16 H16 120.0 . . ?
C15 C16 C17 120.0 . . ?
C17 C16 H16 120.0 . . ?
C16 C17 F17 120.9(6) . . ?
C16 C17 H17 120.0 . . ?
C18 C17 F17 119.1(6) . . ?
C18 C17 C16 120.0 . . ?
C18 C17 H17 120.0 . . ?
F18 C18 C17 115.1(5) . . ?
F18 C18 C9 124.9(5) . . ?
C17 C18 H18 120.0 . . ?
C17 C18 C9 120.0 . . ?
C9 C18 H18 120.0 . . ?
C10 C9 C8 122.0(3) . . ?
C18 C9 C8 118.0(3) . . ?
C18 C9 C10 120.0 . . ?

loop_
_geom_bond_atom_site_label_1
_geom_bond_atom_site_label_2
_geom_bond_distance
_geom_bond_site_symmetry_2
_geom_bond_publ_flag
Eu1 O2 2.373(4) 2_666 ?
Eu1 O2 2.586(4) . ?
Eu1 O4 2.391(4) 2_666 ?
Eu1 O3 2.384(4) . ?
Eu1 O6 2.450(4) . ?
Eu1 O1 2.555(4) . ?
Eu1 N2 2.568(5) . ?
Eu1 O5 2.423(4) . ?
Eu1 N1 2.574(5) . ?
O2 Eu1 2.373(4) 2_666 ?
O2 C1 1.262(7) . ?
F7 C7 1.364(8) . ?
O4 Eu1 2.391(4) 2_666 ?
O4 C8 1.261(7) . ?
O3 C8 1.261(7) . ?
O6 C19 1.219(8) . ?
O1 C1 1.241(7) . ?
F3 C3 1.354(7) . ?
C1 C2 1.507(8) . ?
N2 C35 1.351(8) . ?
N2 C39 1.327(9) . ?
F4 C4 1.353(8) . ?
F5 C5 1.346(7) . ?
F6 C6 1.356(8) . ?
O5 C19 1.269(7) . ?
C2 C3 1.370(9) . ?
C2 C7 1.366(9) . ?
C19 C20 1.524(8) . ?
C34 N1 1.350(8) . ?
C34 C35 1.462(10) . ?
C34 C33 1.402(10) . ?
C8 C9 1.529(7) . ?
N1 C30 1.327(9) . ?
C20 C21 1.418(9) . ?
C20 C29 1.365(10) . ?
C3 C4 1.376(9) . ?
C35 C36 1.389(10) . ?
C33 H33 0.9300 . ?
C33 C32 1.367(13) . ?
C22 H22 0.9300 . ?
C22 C21 1.460(10) . ?
C22 C23 1.349(10) . ?
C36 H36 0.9300 . ?
C36 C37 1.367(12) . ?
C1S C3S 1.409(13) . ?
C1S N1S 1.093(11) . ?
C26 C21 1.430(9) . ?
C26 C25 1.385(10) . ?
C26 C27 1.422(12) . ?
C39 H39 0.9300 . ?
C39 C38 1.388(10) . ?
C38 H38 0.9300 . ?
C38 C37 1.368(12) . ?
C3S H3SA 0.9600 . ?
C3S H3SB 0.9600 . ?
C3S H3SC 0.9600 . ?
C6 C5 1.370(10) . ?
C6 C7 1.373(9) . ?
C5 C4 1.351(10) . ?
C32 H32 0.9300 . ?
C32 C31 1.370(13) . ?
C30 H30 0.9300 . ?
C30 C31 1.397(11) . ?
C29 H29 0.9300 . ?
C29 C28 1.421(10) . ?
C25 H25 0.9300 . ?
C25 C24 1.329(12) . ?
C27 H27 0.9300 . ?
C27 C28 1.379(12) . ?
C37 H37 0.9300 . ?
C31 H31 0.9300 . ?
C28 H28 0.9300 . ?
C24 H24 0.9300 . ?
C24 C23 1.384(11) . ?
C23 H23 0.9300 . ?
F10 C10 1.289(11) . ?
F15 C15 1.288(13) . ?
F18 C18 1.360(9) . ?
F16 C16 1.353(9) . ?
F17 C17 1.396(12) . ?
C14A H14A 0.9300 . ?
C14A C13A 1.3900 . ?
C14A C15 1.3900 . ?
C13A H13A 0.9300 . ?
C13A C12A 1.3900 . ?
C12A H12A 0.9300 . ?
C12A C11A 1.3900 . ?
C11A H11A 0.9300 . ?
C11A C10 1.3900 . ?
C10 C15 1.3900 . ?
C10 C9 1.3900 . ?
C15 C16 1.3900 . ?
C16 H16 0.9300 . ?
C16 C17 1.3900 . ?
C17 H17 0.9300 . ?
C17 C18 1.3900 . ?
C18 H18 0.9300 . ?
C18 C9 1.3900 . ?

loop_
_geom_torsion_atom_site_label_1
_geom_torsion_atom_site_label_2
_geom_torsion_atom_site_label_3
_geom_torsion_atom_site_label_4
_geom_torsion
_geom_torsion_site_symmetry_1
_geom_torsion_site_symmetry_2
_geom_torsion_site_symmetry_3
_geom_torsion_site_symmetry_4
_geom_torsion_publ_flag
Eu1 O2 C1 O1 178.9(7) 2_666 . . . ?
Eu1 O2 C1 O1 -0.1(6) . . . . ?
Eu1 O2 C1 C2 -1.2(14) 2_666 . . . ?
Eu1 O2 C1 C2 179.8(4) . . . . ?
Eu1 O4 C8 O3 3.5(10) 2_666 . . . ?
Eu1 O4 C8 C9 -175.5(3) 2_666 . . . ?
Eu1 O3 C8 O4 -20.8(10) . . . . ?
Eu1 O3 C8 C9 158.3(4) . . . . ?
Eu1 O6 C19 O5 6.6(6) . . . . ?
Eu1 O6 C19 C20 -172.7(5) . . . . ?
Eu1 O1 C1 O2 0.1(6) . . . . ?
Eu1 O1 C1 C2 -179.8(5) . . . . ?
Eu1 N2 C35 C34 -8.9(8) . . . . ?
Eu1 N2 C35 C36 172.9(5) . . . . ?
Eu1 N2 C39 C38 -171.7(6) . . . . ?
Eu1 O5 C19 O6 -6.7(6) . . . . ?
Eu1 O5 C19 C20 172.6(5) . . . . ?
Eu1 N1 C30 C31 164.1(7) . . . . ?
O2 C1 C2 C3 -96.3(7) . . . . ?
O2 C1 C2 C7 80.4(7) . . . . ?
O4 C8 C9 C10 -132.7(4) . . . . ?
O4 C8 C9 C18 49.7(6) . . . . ?
O3 C8 C9 C10 48.1(7) . . . . ?
O3 C8 C9 C18 -129.4(5) . . . . ?
O6 C19 C20 C21 -179.2(6) . . . . ?
O6 C19 C20 C29 7.7(9) . . . . ?
O1 C1 C2 C3 83.6(8) . . . . ?
O1 C1 C2 C7 -99.7(7) . . . . ?
F3 C3 C4 F4 -0.9(10) . . . . ?
F3 C3 C4 C5 179.0(6) . . . . ?
C1 C2 C3 F3 -2.0(9) . . . . ?
C1 C2 C3 C4 176.8(6) . . . . ?
C1 C2 C7 F7 2.3(9) . . . . ?
C1 C2 C7 C6 -175.3(7) . . . . ?
N2 C35 C36 C37 -2.2(12) . . . . ?
N2 C39 C38 C37 -0.4(13) . . . . ?
F5 C5 C4 F4 0.9(11) . . . . ?
F5 C5 C4 C3 -179.0(7) . . . . ?
F6 C6 C5 F5 1.0(12) . . . . ?
F6 C6 C5 C4 -176.3(7) . . . . ?
F6 C6 C7 F7 -1.3(11) . . . . ?
F6 C6 C7 C2 176.4(7) . . . . ?
O5 C19 C20 C21 1.5(9) . . . . ?
O5 C19 C20 C29 -171.6(6) . . . . ?
C2 C3 C4 F4 -179.7(6) . . . . ?
C2 C3 C4 C5 0.2(11) . . . . ?
C19 C20 C21 C22 10.7(10) . . . . ?
C19 C20 C21 C26 -169.2(6) . . . . ?
C19 C20 C29 C28 170.2(7) . . . . ?
C34 N1 C30 C31 -1.1(12) . . . . ?
C34 C35 C36 C37 179.8(8) . . . . ?
C34 C33 C32 C31 -2.7(15) . . . . ?
N1 C34 C35 N2 -6.7(9) . . . . ?
N1 C34 C35 C36 171.4(7) . . . . ?
N1 C34 C33 C32 0.8(13) . . . . ?
N1 C30 C31 C32 -0.8(14) . . . . ?
C20 C29 C28 C27 1.8(13) . . . . ?
C3 C2 C7 F7 179.2(6) . . . . ?
C3 C2 C7 C6 1.5(10) . . . . ?
C35 N2 C39 C38 1.2(11) . . . . ?
C35 C34 N1 Eu1 19.2(8) . . . . ?
C35 C34 N1 C30 -175.6(6) . . . . ?
C35 C34 C33 C32 177.3(8) . . . . ?
C35 C36 C37 C38 3.0(14) . . . . ?
C33 C34 N1 Eu1 -164.1(6) . . . . ?
C33 C34 N1 C30 1.1(10) . . . . ?
C33 C34 C35 N2 176.7(7) . . . . ?
C33 C34 C35 C36 -5.2(12) . . . . ?
C33 C32 C31 C30 2.7(15) . . . . ?
C26 C25 C24 C23 3.4(14) . . . . ?
C26 C27 C28 C29 -0.6(13) . . . . ?
C39 N2 C35 C34 178.2(6) . . . . ?
C39 N2 C35 C36 0.0(10) . . . . ?
C39 C38 C37 C36 -1.8(14) . . . . ?
C21 C20 C29 C28 -3.4(11) . . . . ?
C21 C22 C23 C24 0.7(12) . . . . ?
C21 C26 C25 C24 0.1(13) . . . . ?
C21 C26 C27 C28 1.2(12) . . . . ?
C6 C5 C4 F4 178.1(7) . . . . ?
C6 C5 C4 C3 -1.8(11) . . . . ?
C5 C6 C7 F7 179.2(7) . . . . ?
C5 C6 C7 C2 -3.1(12) . . . . ?
C7 C2 C3 F3 -178.9(6) . . . . ?
C7 C2 C3 C4 0.0(10) . . . . ?
C7 C6 C5 F5 -179.5(7) . . . . ?
C7 C6 C5 C4 3.2(12) . . . . ?
C29 C20 C21 C22 -176.2(6) . . . . ?
C29 C20 C21 C26 3.9(10) . . . . ?
C25 C26 C21 C20 176.8(7) . . . . ?
C25 C26 C21 C22 -3.1(10) . . . . ?
C25 C26 C27 C28 -178.5(8) . . . . ?
C25 C24 C23 C22 -3.8(14) . . . . ?
C27 C26 C21 C20 -2.8(10) . . . . ?
C27 C26 C21 C22 177.3(7) . . . . ?
C27 C26 C25 C24 179.7(9) . . . . ?
C23 C22 C21 C20 -177.2(7) . . . . ?
C23 C22 C21 C26 2.6(9) . . . . ?
F10 C10 C15 F15 -1.3(10) . . . . ?
F10 C10 C15 C16 176.8(7) . . . . ?
F10 C10 C9 C8 5.8(7) . . . . ?
F10 C10 C9 C18 -176.7(8) . . . . ?
F15 C15 C16 F16 -2.8(8) . . . . ?
F15 C15 C16 C17 178.3(8) . . . . ?
F18 C18 C9 C8 -2.3(6) . . . . ?
F18 C18 C9 C10 -179.9(6) . . . . ?
F16 C16 C17 F17 -1.0(7) . . . . ?
F16 C16 C17 C18 -179.0(6) . . . . ?
F17 C17 C18 F18 1.9(8) . . . . ?
F17 C17 C18 C9 -178.0(6) . . . . ?
C14A C13A C12A C11A 0.0 . . . . ?
C14A C15 C16 C17 180.0 . . . . ?
C13A C14A C15 C10 0.0 . . . . ?
C13A C14A C15 C16 180.0 . . . . ?
C13A C12A C11A C10 0.0 . . . . ?
C12A C11A C10 C15 0.0 . . . . ?
C12A C11A C10 C9 180.0 . . . . ?
C11A C10 C15 C14A 0.0 . . . . ?
C11A C10 C15 C16 180.0 . . . . ?
C11A C10 C9 C8 2.5(5) . . . . ?
C11A C10 C9 C18 180.0 . . . . ?
C10 C15 C16 F16 178.9(7) . . . . ?
C10 C15 C16 C17 0.0 . . . . ?
C15 C14A C13A C12A 0.0 . . . . ?
C15 C10 C9 C8 -177.5(5) . . . . ?
C15 C10 C9 C18 0.0 . . . . ?
C15 C16 C17 F17 178.0(6) . . . . ?
C15 C16 C17 C18 0.0 . . . . ?
C16 C17 C18 F18 179.9(6) . . . . ?
C16 C17 C18 C9 0.0 . . . . ?
C17 C18 C9 C8 177.6(5) . . . . ?
C17 C18 C9 C10 0.0 . . . . ?
C9 C10 C15 F15 -178.1(8) . . . . ?
C9 C10 C15 C14A 180.0 . . . . ?
C9 C10 C15 C16 0.0 . . . . ?

loop_
_smtbx_masks_void_nr
_smtbx_masks_void_average_x
_smtbx_masks_void_average_y
_smtbx_masks_void_average_z
_smtbx_masks_void_volume
_smtbx_masks_void_count_electrons
_smtbx_masks_void_content
1 0.000 -0.537 0.000 502.1 116.5 ?
